data_1536364
loop_
_publ_author_name
'Kaiser, V.'
'Darriet, J.'
'le Lirzin, A.'
'Tressaud, A.'
'Holler, H.'
'Babel, D.'

_publ_section_title
;
 Strukturuntersuchungen an Usoviten: Ba2 Ca M(II) V2 F14 (M(II) = Mn, Fe),
 Ba2 Ca Mn Fe2 F14 und Ba2 Ca Cu M(III)2 F14 (M(III) = Mn, Fe, Ga)
;
_journal_name_full 'Zeitschrift fuer Anorganische und Allgemeine Chemie'
_journal_page_first 2617
_journal_page_last 2624
_journal_volume 628
_journal_year 2002
_chemical_formula_sum 'Ba2 Ca1.26 F14 Fe2 Mn0.74'
_chemical_name_systematic 'Ba2 Ca (Ca0.26 Mn0.74) (Fe2 F14)'
_space_group_IT_number 15
_symmetry_space_group_name_Hall '-C 2yc'
_symmetry_space_group_name_H-M 'C 1 2/c 1'
_cell_angle_alpha 90
_cell_angle_beta 91.35
_cell_angle_gamma 90
_cell_formula_units_Z 4
_cell_length_a 13.827
_cell_length_b 5.419
_cell_length_c 15.096
_cell_volume 1130.807
_citation_journal_id_ASTM ZAACAB
_cod_data_source_file Kaiser_ZAACAB_2002_626.cif
_cod_data_source_block Ba2Ca1.26F14Fe2Mn0.74
_cod_database_code 1536364

loop_
_symmetry_equiv_pos_as_xyz
x,y,z
-x,y,-z+1/2
-x,-y,-z
x,-y,z-1/2
x+1/2,y+1/2,z
-x+1/2,y+1/2,-z+1/2
-x+1/2,-y+1/2,-z
x+1/2,-y+1/2,z-1/2

loop_
_atom_site_label
_atom_site_type_symbol
_atom_site_fract_x
_atom_site_fract_y
_atom_site_fract_z
_atom_site_occupancy
_atom_site_U_iso_or_equiv
F2 F-1 0.4139 0.326 0.01785 1 0.0
Ca1 Ca+2 0 0.4486 0.25 1 0.0
F4 F-1 0.3696 0.2014 0.54847 1 0.0
F6 F-1 0.2477 0.4438 0.0911 1 0.0
F5 F-1 0.508 0.3956 0.6549 1 0.0
Ca2 Ca+2 0 0.5 0 0.257 0.0
F1 F-1 0.1615 0.2142 0.27872 1 0.0
F7 F-1 0.4427 0.0973 0.3767 1 0.0
Mn1 Mn+2 0 0.5 0 0.743 0.0
Fe1 Fe+3 0.3797 0.49896 0.12391 1 0.0
Ba1 Ba+2 0.190843 -0.04334 0.122066 1 0.0
F3 F-1 0.3756 0.2218 0.202 1 0.0
